data_7150792
loop_
_publ_author_name
'Tran, Tuan P.'
'Patel, Nandini'
'Samas, Brian'
'Schwarz, Jacob B.'

_publ_section_title
;
 Robust preparation of novel imidazo[5,1-b][1,3,4]oxadiazoles
;
_journal_issue 24
_journal_name_full 'Organic &amp; Biomolecular Chemistry'
_journal_page_first 5063
_journal_page_last 5066
_journal_paper_doi 10.1039/b916188k
_journal_volume 7
_journal_year 2009
_chemical_formula_sum 'C16 H11 N3 O'
_chemical_formula_weight 261.28
_chemical_name_systematic
;
?
;
_space_group_IT_number 19
_symmetry_cell_setting orthorhombic
_symmetry_space_group_name_Hall 'P 2ac 2ab'
_symmetry_space_group_name_H-M 'P 21 21 21'
_atom_sites_solution_hydrogens geom
_atom_sites_solution_primary direct
_atom_sites_solution_secondary difmap
_audit_creation_method SHELXL-97
_cell_angle_alpha 90.00
_cell_angle_beta 90.00
_cell_angle_gamma 90.00
_cell_formula_units_Z 8
_cell_length_a 5.6393(2)
_cell_length_b 11.9631(4)
_cell_length_c 38.0483(13)
_cell_measurement_reflns_used 4330
_cell_measurement_temperature 298(2)
_cell_measurement_theta_max 0.00
_cell_measurement_theta_min 0.00
_cell_volume 2566.87(15)
_computing_cell_refinement 'Bruker SMART'
_computing_data_collection 'Bruker SMART'
_computing_data_reduction 'Bruker SAINT'
_computing_molecular_graphics 'Bruker SHELXTL'
_computing_publication_material 'Bruker SHELXTL'
_computing_structure_refinement 'SHELXL-97 (Sheldrick, 1997)'
_computing_structure_solution 'SHELXS-97 (Sheldrick, 1990)'
_diffrn_ambient_temperature 298(2)
_diffrn_measured_fraction_theta_full 0.965
_diffrn_measured_fraction_theta_max 0.965
_diffrn_measurement_device_type 'CCD area detector'
_diffrn_measurement_method 'omega scans'
_diffrn_radiation_monochromator graphite
_diffrn_radiation_source 'fine-focus sealed tube'
_diffrn_radiation_type CuK\a
_diffrn_radiation_wavelength 1.54178
_diffrn_reflns_av_R_equivalents 0.0263
_diffrn_reflns_av_sigmaI/netI 0.0316
_diffrn_reflns_limit_h_max 5
_diffrn_reflns_limit_h_min -5
_diffrn_reflns_limit_k_max 12
_diffrn_reflns_limit_k_min -13
_diffrn_reflns_limit_l_max 39
_diffrn_reflns_limit_l_min -42
_diffrn_reflns_number 8654
_diffrn_reflns_theta_full 59.18
_diffrn_reflns_theta_max 59.18
_diffrn_reflns_theta_min 2.32
_exptl_absorpt_coefficient_mu 0.707
_exptl_absorpt_correction_T_max 0.972
_exptl_absorpt_correction_T_min 0.919
_exptl_absorpt_correction_type empirical
_exptl_absorpt_process_details SADABS
_exptl_crystal_colour YELLOW
_exptl_crystal_density_diffrn 1.352
_exptl_crystal_density_method 'not measured'
_exptl_crystal_description plate
_exptl_crystal_F_000 1088
_exptl_crystal_size_max 0.38
_exptl_crystal_size_mid 0.10
_exptl_crystal_size_min 0.04
_refine_diff_density_max 0.100
_refine_diff_density_min -0.132
_refine_diff_density_rms 0.031
_refine_ls_abs_structure_details 'Flack H D (1983), Acta Cryst. A39, 876-881'
_refine_ls_abs_structure_Flack -0.2(3)
_refine_ls_extinction_method none
_refine_ls_goodness_of_fit_ref 1.020
_refine_ls_hydrogen_treatment constr
_refine_ls_matrix_type full
_refine_ls_number_parameters 361
_refine_ls_number_reflns 3574
_refine_ls_number_restraints 0
_refine_ls_restrained_S_all 1.020
_refine_ls_R_factor_all 0.0464
_refine_ls_R_factor_gt 0.0385
_refine_ls_shift/su_max 0.001
_refine_ls_shift/su_mean 0.000
_refine_ls_structure_factor_coef Fsqd
_refine_ls_weighting_details 'calc w=1/[\s^2^(Fo^2^)+(0.0590P)^2^+0.0284P] where P=(Fo^2^+2Fc^2^)/3'
_refine_ls_weighting_scheme calc
_refine_ls_wR_factor_gt 0.0943
_refine_ls_wR_factor_ref 0.1001
_reflns_number_gt 3105
_reflns_number_total 3574
_reflns_threshold_expression >2sigma(I)
_cod_data_source_file b916188k.txt
_cod_data_source_block i801
_cod_depositor_comments
;
The following automatic conversions were performed:
'_symmetry_cell_setting' value 'Orthorhombic' changed to 'orthorhombic'
according to '/home/saulius/struct/CIF-dictionaries/cif_core.dic'
dictionary named 'cif_core.dic' version 2.4.1 from
2010-06-29.

'_exptl_absorpt_correction_type' value 'Empirical' changed to
'empirical' according to
'/home/saulius/struct/CIF-dictionaries/cif_core.dic' dictionary named
'cif_core.dic' version 2.4.1 from 2010-06-29.

Automatic conversion script
Id: cif_fix_enum 1527 2010-12-29 10:47:43Z saulius 
;
_cod_original_sg_symbol_H-M P2(1)2(1)2(1)
_cod_database_code 7150792

loop_
_symmetry_equiv_pos_as_xyz
'x, y, z'
'-x+1/2, -y, z+1/2'
'-x, y+1/2, -z+1/2'
'x+1/2, -y+1/2, -z'

loop_
_atom_site_label
_atom_site_type_symbol
_atom_site_fract_x
_atom_site_fract_y
_atom_site_fract_z
_atom_site_U_iso_or_equiv
_atom_site_adp_type
_atom_site_occupancy
_atom_site_symmetry_multiplicity
_atom_site_calc_flag
_atom_site_refinement_flags
_atom_site_disorder_assembly
_atom_site_disorder_group
C1 C 1.3631(5) 0.7576(2) 0.20059(7) 0.0676(7) Uani 1 1 d . . .
H1 H 1.2843 0.7400 0.1798 0.081 Uiso 1 1 calc R . .
C2 C 1.5603(5) 0.6964(2) 0.21028(8) 0.0761(8) Uani 1 1 d . . .
H2 H 1.6133 0.6386 0.1959 0.091 Uiso 1 1 calc R . .
C3 C 1.6795(5) 0.7202(3) 0.24110(8) 0.0798(9) Uani 1 1 d . . .
H3 H 1.8115 0.6787 0.2478 0.096 Uiso 1 1 calc R . .
C4 C 1.5985(6) 0.8065(3) 0.26161(8) 0.0852(9) Uani 1 1 d . . .
H4 H 1.6775 0.8235 0.2824 0.102 Uiso 1 1 calc R . .
C5 C 1.4036(6) 0.8683(3) 0.25212(7) 0.0762(8) Uani 1 1 d . . .
H5 H 1.3534 0.9266 0.2665 0.091 Uiso 1 1 calc R . .
C6 C 1.2804(5) 0.8448(2) 0.22134(6) 0.0602(7) Uani 1 1 d . . .
C7 C 1.0780(5) 0.9114(2) 0.21130(6) 0.0586(6) Uani 1 1 d . . .
C8 C 0.7882(5) 1.0350(2) 0.21062(7) 0.0734(8) Uani 1 1 d . . .
H8 H 0.6899 1.0938 0.2172 0.088 Uiso 1 1 calc R . .
C9 C 0.7675(5) 0.9723(2) 0.18122(7) 0.0610(6) Uani 1 1 d . . .
C10 C 0.7497(5) 0.8651(2) 0.13567(7) 0.0620(7) Uani 1 1 d . . .
C11 C 0.6529(5) 0.8216(2) 0.10284(6) 0.0629(7) Uani 1 1 d . . .
C12 C 0.4490(5) 0.8640(2) 0.08808(8) 0.0776(8) Uani 1 1 d . . .
H12 H 0.3655 0.9205 0.0994 0.093 Uiso 1 1 calc R . .
C13 C 0.3685(6) 0.8225(3) 0.05639(8) 0.0898(9) Uani 1 1 d . . .
H13 H 0.2320 0.8518 0.0462 0.108 Uiso 1 1 calc R . .
C14 C 0.4887(6) 0.7385(3) 0.03993(8) 0.0870(9) Uani 1 1 d . . .
H14 H 0.4343 0.7109 0.0185 0.104 Uiso 1 1 calc R . .
C15 C 0.6885(6) 0.6948(3) 0.05473(8) 0.0861(9) Uani 1 1 d . . .
H15 H 0.7681 0.6368 0.0435 0.103 Uiso 1 1 calc R . .
C16 C 0.7731(6) 0.7354(2) 0.08597(7) 0.0763(8) Uani 1 1 d . . .
H16 H 0.9100 0.7055 0.0958 0.092 Uiso 1 1 calc R . .
C17 C 0.2897(5) 0.1610(2) 0.03560(6) 0.0724(8) Uani 1 1 d . . .
H17 H 0.4281 0.2010 0.0400 0.087 Uiso 1 1 calc R . .
C18 C 0.2249(7) 0.1375(3) 0.00144(7) 0.0893(9) Uani 1 1 d . . .
H18 H 0.3184 0.1629 -0.0170 0.107 Uiso 1 1 calc R . .
C19 C 0.0243(7) 0.0772(3) -0.00546(8) 0.0914(10) Uani 1 1 d . . .
H19 H -0.0162 0.0596 -0.0285 0.110 Uiso 1 1 calc R . .
C20 C -0.1173(6) 0.0427(2) 0.02196(9) 0.0874(9) Uani 1 1 d . . .
H20 H -0.2557 0.0031 0.0174 0.105 Uiso 1 1 calc R . .
C21 C -0.0548(5) 0.0666(2) 0.05608(7) 0.0732(8) Uani 1 1 d . . .
H21 H -0.1512 0.0429 0.0744 0.088 Uiso 1 1 calc R . .
C22 C 0.1509(4) 0.1258(2) 0.06330(6) 0.0571(6) Uani 1 1 d . . .
C23 C 0.2174(5) 0.14708(19) 0.09961(6) 0.0551(6) Uani 1 1 d . . .
C24 C 0.2268(5) 0.1481(2) 0.15725(6) 0.0669(7) Uani 1 1 d . . .
H24 H 0.1878 0.1339 0.1806 0.080 Uiso 1 1 calc R . .
C25 C 0.4108(5) 0.2096(2) 0.14592(6) 0.0573(6) Uani 1 1 d . . .
C26 C 0.6946(4) 0.31190(19) 0.12511(6) 0.0548(6) Uani 1 1 d . . .
C27 C 0.8945(4) 0.38877(19) 0.12740(6) 0.0563(6) Uani 1 1 d . . .
C28 C 0.9746(5) 0.4253(2) 0.15958(7) 0.0741(8) Uani 1 1 d . . .
H28 H 0.9014 0.4000 0.1800 0.089 Uiso 1 1 calc R . .
C29 C 1.1617(6) 0.4988(3) 0.16194(9) 0.0861(9) Uani 1 1 d . . .
H29 H 1.2129 0.5237 0.1838 0.103 Uiso 1 1 calc R . .
C30 C 1.2726(6) 0.5353(2) 0.13188(9) 0.0821(8) Uani 1 1 d . . .
H30 H 1.3999 0.5844 0.1333 0.099 Uiso 1 1 calc R . .
C31 C 1.1938(5) 0.4985(2) 0.09978(8) 0.0812(9) Uani 1 1 d . . .
H31 H 1.2685 0.5234 0.0795 0.097 Uiso 1 1 calc R . .
C32 C 1.0054(5) 0.4250(2) 0.09709(7) 0.0711(8) Uani 1 1 d . . .
H32 H 0.9541 0.4003 0.0752 0.085 Uiso 1 1 calc R . .
N1 N 0.9820(4) 0.99598(18) 0.22916(6) 0.0725(6) Uani 1 1 d . . .
N2 N 0.9459(4) 0.89692(15) 0.18137(5) 0.0592(5) Uani 1 1 d . . .
N3 N 0.9347(4) 0.82786(16) 0.15229(5) 0.0619(5) Uani 1 1 d . . .
N4 N 0.1063(4) 0.10969(17) 0.12815(5) 0.0649(6) Uani 1 1 d . . .
N5 N 0.4090(4) 0.20976(15) 0.11034(5) 0.0524(5) Uani 1 1 d . . .
N6 N 0.5894(4) 0.27718(16) 0.09690(5) 0.0552(5) Uani 1 1 d . . .
O1 O 0.6352(3) 0.95386(14) 0.15146(5) 0.0680(5) Uani 1 1 d . . .
O2 O 0.5981(3) 0.27499(14) 0.15633(4) 0.0611(4) Uani 1 1 d . . .

loop_
_atom_site_aniso_label
_atom_site_aniso_U_11
_atom_site_aniso_U_22
_atom_site_aniso_U_33
_atom_site_aniso_U_23
_atom_site_aniso_U_13
_atom_site_aniso_U_12
C1 0.0696(19) 0.0609(16) 0.0722(17) -0.0002(14) -0.0130(14) -0.0031(14)
C2 0.079(2) 0.0663(17) 0.0834(19) 0.0042(15) -0.0043(17) -0.0031(16)
C3 0.075(2) 0.083(2) 0.082(2) 0.0262(18) -0.0114(17) -0.0118(17)
C4 0.099(3) 0.095(2) 0.0623(17) 0.0196(18) -0.0163(17) -0.026(2)
C5 0.091(2) 0.0809(18) 0.0568(16) 0.0065(14) 0.0019(16) -0.0144(18)
C6 0.0661(18) 0.0588(15) 0.0558(14) 0.0081(13) 0.0061(13) -0.0137(13)
C7 0.0623(17) 0.0554(15) 0.0582(15) 0.0000(12) 0.0118(13) -0.0103(14)
C8 0.073(2) 0.0623(16) 0.0843(19) -0.0039(16) 0.0244(17) 0.0004(15)
C9 0.0606(17) 0.0527(14) 0.0695(17) 0.0022(14) 0.0119(14) -0.0006(13)
C10 0.0597(17) 0.0549(14) 0.0713(16) 0.0078(13) 0.0088(14) 0.0042(13)
C11 0.0647(19) 0.0574(15) 0.0666(16) 0.0078(13) 0.0007(13) -0.0038(13)
C12 0.069(2) 0.0697(17) 0.094(2) 0.0046(16) -0.0071(16) 0.0082(15)
C13 0.081(2) 0.094(2) 0.094(2) 0.003(2) -0.0259(18) 0.0014(19)
C14 0.095(3) 0.089(2) 0.077(2) -0.0010(18) -0.0133(18) -0.0064(19)
C15 0.092(2) 0.089(2) 0.0773(19) -0.0097(17) -0.0063(18) 0.0134(19)
C16 0.0733(19) 0.0767(18) 0.0788(18) -0.0010(16) -0.0071(16) 0.0127(16)
C17 0.0752(19) 0.0847(18) 0.0574(15) -0.0045(15) -0.0067(15) -0.0042(16)
C18 0.100(3) 0.111(2) 0.0563(16) -0.0065(16) -0.0073(17) -0.004(2)
C19 0.105(3) 0.096(2) 0.072(2) -0.0196(18) -0.0299(19) 0.012(2)
C20 0.079(2) 0.081(2) 0.102(2) -0.0161(19) -0.0256(19) 0.0007(17)
C21 0.0739(19) 0.0690(17) 0.0768(18) -0.0036(15) -0.0095(16) -0.0067(15)
C22 0.0616(17) 0.0518(13) 0.0579(14) -0.0007(12) -0.0055(12) 0.0036(12)
C23 0.0564(16) 0.0510(14) 0.0580(14) -0.0020(11) -0.0007(13) -0.0009(12)
C24 0.0787(19) 0.0694(17) 0.0526(14) 0.0041(13) 0.0051(14) -0.0124(16)
C25 0.0648(17) 0.0573(14) 0.0499(15) 0.0030(12) -0.0007(12) -0.0003(13)
C26 0.0556(15) 0.0575(14) 0.0513(13) -0.0042(12) 0.0028(12) 0.0040(12)
C27 0.0540(15) 0.0528(13) 0.0622(15) -0.0055(12) 0.0004(13) 0.0041(11)
C28 0.079(2) 0.0764(18) 0.0667(18) 0.0002(15) -0.0057(15) -0.0085(16)
C29 0.090(2) 0.080(2) 0.088(2) -0.0052(17) -0.0167(18) -0.0193(19)
C30 0.072(2) 0.0628(17) 0.112(2) -0.0140(18) 0.0003(19) -0.0098(15)
C31 0.079(2) 0.0667(17) 0.097(2) -0.0062(16) 0.0271(17) -0.0064(16)
C32 0.077(2) 0.0677(17) 0.0688(17) -0.0104(14) 0.0091(14) -0.0047(15)
N1 0.0784(17) 0.0669(14) 0.0720(15) -0.0040(12) 0.0200(13) -0.0130(13)
N2 0.0621(14) 0.0516(12) 0.0640(13) -0.0008(10) 0.0058(11) -0.0023(10)
N3 0.0667(14) 0.0550(11) 0.0642(13) -0.0017(11) 0.0026(11) 0.0031(11)
N4 0.0715(14) 0.0621(13) 0.0612(12) 0.0030(11) 0.0080(12) -0.0069(11)
N5 0.0581(13) 0.0525(11) 0.0465(11) 0.0026(9) 0.0015(9) -0.0006(10)
N6 0.0576(13) 0.0563(11) 0.0516(11) 0.0014(10) 0.0027(10) -0.0002(10)
O1 0.0639(12) 0.0602(10) 0.0799(12) 0.0012(9) 0.0065(10) 0.0075(9)
O2 0.0671(11) 0.0680(10) 0.0480(9) 0.0007(8) -0.0015(8) -0.0047(9)

loop_
_atom_type_symbol
_atom_type_description
_atom_type_scat_dispersion_real
_atom_type_scat_dispersion_imag
_atom_type_scat_source
C C 0.0181 0.0091 'International Tables Vol C Tables 4.2.6.8 and 6.1.1.4'
H H 0.0000 0.0000 'International Tables Vol C Tables 4.2.6.8 and 6.1.1.4'
N N 0.0311 0.0180 'International Tables Vol C Tables 4.2.6.8 and 6.1.1.4'
O O 0.0492 0.0322 'International Tables Vol C Tables 4.2.6.8 and 6.1.1.4'

loop_
_geom_angle_atom_site_label_1
_geom_angle_atom_site_label_2
_geom_angle_atom_site_label_3
_geom_angle
_geom_angle_site_symmetry_1
_geom_angle_site_symmetry_3
_geom_angle_publ_flag
C2 C1 C6 121.1(3) . . ?
C2 C1 H1 119.4 . . ?
C6 C1 H1 119.4 . . ?
C3 C2 C1 120.6(3) . . ?
C3 C2 H2 119.7 . . ?
C1 C2 H2 119.7 . . ?
C4 C3 C2 118.4(3) . . ?
C4 C3 H3 120.8 . . ?
C2 C3 H3 120.8 . . ?
C3 C4 C5 121.4(3) . . ?
C3 C4 H4 119.3 . . ?
C5 C4 H4 119.3 . . ?
C4 C5 C6 120.9(3) . . ?
C4 C5 H5 119.6 . . ?
C6 C5 H5 119.6 . . ?
C1 C6 C5 117.5(3) . . ?
C1 C6 C7 122.0(2) . . ?
C5 C6 C7 120.5(3) . . ?
N1 C7 N2 107.4(2) . . ?
N1 C7 C6 127.2(3) . . ?
N2 C7 C6 125.4(2) . . ?
C9 C8 N1 107.6(2) . . ?
C9 C8 H8 126.2 . . ?
N1 C8 H8 126.2 . . ?
N2 C9 C8 107.6(2) . . ?
N2 C9 O1 107.5(2) . . ?
C8 C9 O1 144.9(3) . . ?
N3 C10 O1 115.3(2) . . ?
N3 C10 C11 126.5(2) . . ?
O1 C10 C11 118.2(2) . . ?
C12 C11 C16 119.4(3) . . ?
C12 C11 C10 122.0(3) . . ?
C16 C11 C10 118.5(3) . . ?
C11 C12 C13 119.9(3) . . ?
C11 C12 H12 120.0 . . ?
C13 C12 H12 120.0 . . ?
C14 C13 C12 120.1(3) . . ?
C14 C13 H13 119.9 . . ?
C12 C13 H13 119.9 . . ?
C15 C14 C13 120.2(3) . . ?
C15 C14 H14 119.9 . . ?
C13 C14 H14 119.9 . . ?
C14 C15 C16 120.7(3) . . ?
C14 C15 H15 119.7 . . ?
C16 C15 H15 119.7 . . ?
C15 C16 C11 119.6(3) . . ?
C15 C16 H16 120.2 . . ?
C11 C16 H16 120.2 . . ?
C22 C17 C18 120.5(3) . . ?
C22 C17 H17 119.7 . . ?
C18 C17 H17 119.7 . . ?
C19 C18 C17 120.5(3) . . ?
C19 C18 H18 119.7 . . ?
C17 C18 H18 119.7 . . ?
C18 C19 C20 119.5(3) . . ?
C18 C19 H19 120.3 . . ?
C20 C19 H19 120.3 . . ?
C21 C20 C19 120.3(3) . . ?
C21 C20 H20 119.9 . . ?
C19 C20 H20 119.9 . . ?
C20 C21 C22 120.5(3) . . ?
C20 C21 H21 119.7 . . ?
C22 C21 H21 119.7 . . ?
C17 C22 C21 118.6(2) . . ?
C17 C22 C23 121.8(2) . . ?
C21 C22 C23 119.6(2) . . ?
N4 C23 N5 108.1(2) . . ?
N4 C23 C22 126.5(2) . . ?
N5 C23 C22 125.4(2) . . ?
C25 C24 N4 107.8(2) . . ?
C25 C24 H24 126.1 . . ?
N4 C24 H24 126.1 . . ?
C24 C25 N5 108.4(2) . . ?
C24 C25 O2 144.5(2) . . ?
N5 C25 O2 107.1(2) . . ?
N6 C26 O2 115.5(2) . . ?
N6 C26 C27 127.3(2) . . ?
O2 C26 C27 117.1(2) . . ?
C28 C27 C32 119.6(2) . . ?
C28 C27 C26 120.5(2) . . ?
C32 C27 C26 119.9(2) . . ?
C29 C28 C27 120.8(3) . . ?
C29 C28 H28 119.6 . . ?
C27 C28 H28 119.6 . . ?
C30 C29 C28 119.8(3) . . ?
C30 C29 H29 120.1 . . ?
C28 C29 H29 120.1 . . ?
C31 C30 C29 119.4(3) . . ?
C31 C30 H30 120.3 . . ?
C29 C30 H30 120.3 . . ?
C30 C31 C32 121.2(3) . . ?
C30 C31 H31 119.4 . . ?
C32 C31 H31 119.4 . . ?
C27 C32 C31 119.0(3) . . ?
C27 C32 H32 120.5 . . ?
C31 C32 H32 120.5 . . ?
C7 N1 C8 108.5(2) . . ?
C9 N2 C7 108.9(2) . . ?
C9 N2 N3 111.2(2) . . ?
C7 N2 N3 139.9(2) . . ?
C10 N3 N2 102.8(2) . . ?
C23 N4 C24 108.1(2) . . ?
C25 N5 C23 107.6(2) . . ?
C25 N5 N6 111.2(2) . . ?
C23 N5 N6 141.09(19) . . ?
C26 N6 N5 102.44(17) . . ?
C9 O1 C10 103.2(2) . . ?
C25 O2 C26 103.75(17) . . ?

loop_
_geom_bond_atom_site_label_1
_geom_bond_atom_site_label_2
_geom_bond_distance
_geom_bond_site_symmetry_2
_geom_bond_publ_flag
C1 C2 1.382(4) . ?
C1 C6 1.389(3) . ?
C1 H1 0.9300 . ?
C2 C3 1.381(4) . ?
C2 H2 0.9300 . ?
C3 C4 1.373(4) . ?
C3 H3 0.9300 . ?
C4 C5 1.373(4) . ?
C4 H4 0.9300 . ?
C5 C6 1.391(3) . ?
C5 H5 0.9300 . ?
C6 C7 1.443(4) . ?
C7 N1 1.334(3) . ?
C7 N2 1.371(3) . ?
C8 C9 1.352(3) . ?
C8 N1 1.382(4) . ?
C8 H8 0.9300 . ?
C9 N2 1.351(3) . ?
C9 O1 1.374(3) . ?
C10 N3 1.299(3) . ?
C10 O1 1.380(3) . ?
C10 C11 1.459(3) . ?
C11 C12 1.377(4) . ?
C11 C16 1.391(4) . ?
C12 C13 1.381(4) . ?
C12 H12 0.9300 . ?
C13 C14 1.364(4) . ?
C13 H13 0.9300 . ?
C14 C15 1.364(4) . ?
C14 H14 0.9300 . ?
C15 C16 1.370(4) . ?
C15 H15 0.9300 . ?
C16 H16 0.9300 . ?
C17 C22 1.379(3) . ?
C17 C18 1.379(3) . ?
C17 H17 0.9300 . ?
C18 C19 1.367(5) . ?
C18 H18 0.9300 . ?
C19 C20 1.377(4) . ?
C19 H19 0.9300 . ?
C20 C21 1.375(4) . ?
C20 H20 0.9300 . ?
C21 C22 1.387(4) . ?
C21 H21 0.9300 . ?
C22 C23 1.454(3) . ?
C23 N4 1.331(3) . ?
C23 N5 1.377(3) . ?
C24 C25 1.344(3) . ?
C24 N4 1.378(3) . ?
C24 H24 0.9300 . ?
C25 N5 1.354(3) . ?
C25 O2 1.372(3) . ?
C26 N6 1.295(3) . ?
C26 O2 1.379(3) . ?
C26 C27 1.457(3) . ?
C27 C28 1.376(3) . ?
C27 C32 1.381(3) . ?
C28 C29 1.376(4) . ?
C28 H28 0.9300 . ?
C29 C30 1.374(4) . ?
C29 H29 0.9300 . ?
C30 C31 1.372(4) . ?
C30 H30 0.9300 . ?
C31 C32 1.383(4) . ?
C31 H31 0.9300 . ?
C32 H32 0.9300 . ?
N2 N3 1.382(3) . ?
N5 N6 1.395(3) . ?

loop_
_geom_torsion_atom_site_label_1
_geom_torsion_atom_site_label_2
_geom_torsion_atom_site_label_3
_geom_torsion_atom_site_label_4
_geom_torsion
_geom_torsion_site_symmetry_1
_geom_torsion_site_symmetry_2
_geom_torsion_site_symmetry_3
_geom_torsion_site_symmetry_4
_geom_torsion_publ_flag
C6 C1 C2 C3 0.4(4) . . . . ?
C1 C2 C3 C4 -0.6(4) . . . . ?
C2 C3 C4 C5 0.2(4) . . . . ?
C3 C4 C5 C6 0.4(4) . . . . ?
C2 C1 C6 C5 0.1(4) . . . . ?
C2 C1 C6 C7 178.5(2) . . . . ?
C4 C5 C6 C1 -0.5(4) . . . . ?
C4 C5 C6 C7 -179.0(2) . . . . ?
C1 C6 C7 N1 179.3(2) . . . . ?
C5 C6 C7 N1 -2.3(4) . . . . ?
C1 C6 C7 N2 0.6(4) . . . . ?
C5 C6 C7 N2 179.0(2) . . . . ?
N1 C8 C9 N2 -0.7(3) . . . . ?
N1 C8 C9 O1 178.1(3) . . . . ?
N3 C10 C11 C12 177.0(2) . . . . ?
O1 C10 C11 C12 -2.1(4) . . . . ?
N3 C10 C11 C16 -3.6(4) . . . . ?
O1 C10 C11 C16 177.3(2) . . . . ?
C16 C11 C12 C13 -1.5(4) . . . . ?
C10 C11 C12 C13 177.9(3) . . . . ?
C11 C12 C13 C14 1.0(5) . . . . ?
C12 C13 C14 C15 0.2(5) . . . . ?
C13 C14 C15 C16 -0.9(5) . . . . ?
C14 C15 C16 C11 0.4(5) . . . . ?
C12 C11 C16 C15 0.8(4) . . . . ?
C10 C11 C16 C15 -178.6(3) . . . . ?
C22 C17 C18 C19 -1.2(5) . . . . ?
C17 C18 C19 C20 1.9(5) . . . . ?
C18 C19 C20 C21 -1.4(5) . . . . ?
C19 C20 C21 C22 0.1(4) . . . . ?
C18 C17 C22 C21 -0.1(4) . . . . ?
C18 C17 C22 C23 178.5(3) . . . . ?
C20 C21 C22 C17 0.6(4) . . . . ?
C20 C21 C22 C23 -178.0(3) . . . . ?
C17 C22 C23 N4 -174.6(3) . . . . ?
C21 C22 C23 N4 4.1(4) . . . . ?
C17 C22 C23 N5 5.2(4) . . . . ?
C21 C22 C23 N5 -176.2(2) . . . . ?
N4 C24 C25 N5 -0.5(3) . . . . ?
N4 C24 C25 O2 177.3(3) . . . . ?
N6 C26 C27 C28 174.5(3) . . . . ?
O2 C26 C27 C28 -2.5(3) . . . . ?
N6 C26 C27 C32 -5.8(4) . . . . ?
O2 C26 C27 C32 177.2(2) . . . . ?
C32 C27 C28 C29 1.0(4) . . . . ?
C26 C27 C28 C29 -179.3(2) . . . . ?
C27 C28 C29 C30 -0.9(5) . . . . ?
C28 C29 C30 C31 0.5(5) . . . . ?
C29 C30 C31 C32 -0.3(5) . . . . ?
C28 C27 C32 C31 -0.7(4) . . . . ?
C26 C27 C32 C31 179.6(2) . . . . ?
C30 C31 C32 C27 0.3(4) . . . . ?
N2 C7 N1 C8 0.2(3) . . . . ?
C6 C7 N1 C8 -178.7(2) . . . . ?
C9 C8 N1 C7 0.3(3) . . . . ?
C8 C9 N2 C7 0.8(3) . . . . ?
O1 C9 N2 C7 -178.48(18) . . . . ?
C8 C9 N2 N3 179.0(2) . . . . ?
O1 C9 N2 N3 -0.3(3) . . . . ?
N1 C7 N2 C9 -0.6(3) . . . . ?
C6 C7 N2 C9 178.3(2) . . . . ?
N1 C7 N2 N3 -178.0(3) . . . . ?
C6 C7 N2 N3 1.0(4) . . . . ?
O1 C10 N3 N2 -0.2(3) . . . . ?
C11 C10 N3 N2 -179.4(2) . . . . ?
C9 N2 N3 C10 0.3(2) . . . . ?
C7 N2 N3 C10 177.6(3) . . . . ?
N5 C23 N4 C24 -0.2(3) . . . . ?
C22 C23 N4 C24 179.6(2) . . . . ?
C25 C24 N4 C23 0.4(3) . . . . ?
C24 C25 N5 C23 0.4(3) . . . . ?
O2 C25 N5 C23 -178.24(18) . . . . ?
C24 C25 N5 N6 177.0(2) . . . . ?
O2 C25 N5 N6 -1.7(2) . . . . ?
N4 C23 N5 C25 -0.2(3) . . . . ?
C22 C23 N5 C25 -179.9(2) . . . . ?
N4 C23 N5 N6 -175.1(2) . . . . ?
C22 C23 N5 N6 5.2(4) . . . . ?
O2 C26 N6 N5 -1.0(3) . . . . ?
C27 C26 N6 N5 -178.0(2) . . . . ?
C25 N5 N6 C26 1.6(2) . . . . ?
C23 N5 N6 C26 176.4(3) . . . . ?
N2 C9 O1 C10 0.2(2) . . . . ?
C8 C9 O1 C10 -178.6(4) . . . . ?
N3 C10 O1 C9 0.0(3) . . . . ?
C11 C10 O1 C9 179.3(2) . . . . ?
C24 C25 O2 C26 -176.8(4) . . . . ?
N5 C25 O2 C26 1.0(2) . . . . ?
N6 C26 O2 C25 0.0(3) . . . . ?
C27 C26 O2 C25 177.33(19) . . . . ?
